data_7008566
loop_
_publ_author_name
'Doran, Michael B.'
'Cockbain, Ben E.'
'O'Hare, Dermot'

_publ_section_title
;
 Structural variation in organically templated uranium sulfate
 fluorides.
;
_journal_issue 10
_journal_name_full 'Dalton transactions (Cambridge, England : 2003)'
_journal_page_first 1774
_journal_page_last 1780
_journal_paper_doi 10.1039/b504457j
_journal_year 2005
_chemical_compound_source
;
?
;
_chemical_formula_moiety ' C6 H14 F2 N2 O12 S2 U2 '
_chemical_formula_sum 'C6 H14 F2 N2 O12 S2 U2'
_chemical_formula_weight 884.37
_space_group_IT_number 59
_symmetry_cell_setting orthorhombic
_symmetry_space_group_name_Hall '-P 2ab 2a'
_symmetry_space_group_name_H-M 'P m m n :2'
_audit_creation_date 05-22-03
_audit_creation_method CRYSTALS_ver_12-03-99
_cell_angle_alpha 90
_cell_angle_beta 90
_cell_angle_gamma 90
_cell_formula_units_Z 2
_cell_length_a 6.9503(1)
_cell_length_b 17.2147(4)
_cell_length_c 7.0867(1)
_cell_measurement_reflns_used 1148
_cell_measurement_temperature 150
_cell_measurement_theta_max 27
_cell_measurement_theta_min 5
_cell_volume 847.90(3)
_computing_cell_refinement
;
Denzo/Scalepack (Otwinowski & Minor, 1996)
;
_computing_data_collection
;
COLLECT (Nonius BV, 1997)
;
_computing_data_reduction
;
Denzo/Scalepack (Otwinowski & Minor, 1996)
;
_computing_structure_solution
;
SIR92 (Altomare et al, 1994)
;
_diffrn_ambient_temperature 150
_diffrn_measured_fraction_theta_full 0.962
_diffrn_measured_fraction_theta_max 0.962
_diffrn_measurement_device_type
;
Nonius Kappa CCD
;
_diffrn_measurement_method \w
_diffrn_radiation_monochromator graphite
_diffrn_radiation_type 'Mo K\a'
_diffrn_radiation_wavelength 0.71073
_diffrn_reflns_av_R_equivalents 0.01
_diffrn_reflns_limit_h_max 9
_diffrn_reflns_limit_h_min -8
_diffrn_reflns_limit_k_max 22
_diffrn_reflns_limit_k_min -22
_diffrn_reflns_limit_l_max 9
_diffrn_reflns_limit_l_min -9
_diffrn_reflns_number 1936
_diffrn_reflns_theta_full 27.450
_diffrn_reflns_theta_max 27.450
_diffrn_reflns_theta_min 5.433
_diffrn_standards_decay_% 0.00
_diffrn_standards_interval_count 0
_diffrn_standards_interval_time 0
_diffrn_standards_number 0
_exptl_absorpt_coefficient_mu 19.406
_exptl_absorpt_correction_T_max 0.68
_exptl_absorpt_correction_T_min 0.46
_exptl_absorpt_correction_type multi-scan
_exptl_absorpt_process_details
;
Denzo/Scalepack (Otwinowski & Minor, 1996)
;
_exptl_crystal_colour ' yellow '
_exptl_crystal_density_diffrn 3.464
_exptl_crystal_description ' plate '
_exptl_crystal_F_000 788.000
_exptl_crystal_size_max 0.12
_exptl_crystal_size_mid 0.04
_exptl_crystal_size_min 0.02
_refine_diff_density_max 1.36
_refine_diff_density_min -1.56
_refine_ls_extinction_coef 12.035
_refine_ls_extinction_method 'Larson 1970 Crystallographic Computing eq 22'
_refine_ls_goodness_of_fit_ref 0.8449
_refine_ls_number_parameters 74
_refine_ls_number_reflns 907
_refine_ls_R_factor_all 0.0335
_refine_ls_R_factor_gt 0.0229
_refine_ls_shift/su_max 0.000136
_refine_ls_structure_factor_coef Fsqd
_refine_ls_weighting_details
;
Method = Prince modified Chebychev polynomial, (Watkin, 1994)
W = [weight] * [1-(deltaF/6*sigmaF)^2]^2

16.8 27.1 17.3 7.80 2.88
;
_refine_ls_weighting_scheme calc
_refine_ls_wR_factor_all 0.0658
_refine_ls_wR_factor_gt 0.0547
_refine_ls_wR_factor_ref 0.0547
_reflns_limit_h_max 9
_reflns_limit_h_min 0
_reflns_limit_k_max 22
_reflns_limit_k_min 0
_reflns_limit_l_max 9
_reflns_limit_l_min 0
_reflns_number_gt 907
_reflns_number_total 1120
_reflns_threshold_expression I>3.00u(I)
_cod_data_source_file b504457j.txt
_cod_data_source_block USFO-3
_cod_depositor_comments
;
The following automatic conversions were performed:
'_symmetry_cell_setting' value 'Orthorhombic' changed to 'orthorhombic'
according to '/home/saulius/struct/CIF-dictionaries/cif_core.dic'
dictionary named 'cif_core.dic' version 2.4.1 from 2010-06-29.

Automatic conversion script
Id: cif_fix_enum 1527 2010-12-29 10:47:43Z saulius 
;
_cod_original_sg_symbol_H-M 'P m m n '
_cod_original_formula_sum ' C6 H14 F2 N2 O12 S2 U2 '
_cod_database_code 7008566

loop_
_symmetry_equiv_pos_as_xyz
x,y,z
-x,-y,-z
-x+1/2,y,z
x+1/2,-y,-z
x,-y+1/2,z
-x,y+1/2,-z
-x+1/2,-y+1/2,z
x+1/2,y+1/2,-z

loop_
_atom_site_label
_atom_site_type_symbol
_atom_site_fract_x
_atom_site_fract_y
_atom_site_fract_z
_atom_site_U_iso_or_equiv
_atom_site_occupancy
_atom_site_adp_type
_atom_site_attached_hydrogens
O1 O 0.7500 -0.1502(3) 0.1487(8) 0.0180 1.0000 Uani .
O2 O 0.7500 -0.1197(3) -0.3433(8) 0.0160 1.0000 Uani .
O3 O 0.7500 -0.0012(3) -0.0524(8) 0.0162 1.0000 Uani .
O4 O 0.5832(7) 0.1054(2) 0.0818(8) 0.0396 1.0000 Uani .
O5 O 0.7500 0.0181(4) 0.285(1) 0.0594 1.0000 Uani .
U1 U 0.7500 -0.136950(12) -0.09753(3) 0.0078 1.0000 Uani .
S1 S 0.7500 0.0560(1) 0.1039(2) 0.0119 1.0000 Uani .
F1 F 0.5734(6) -0.2500 -0.1296(7) 0.0157 1.0000 Uani .
C1 C 1.158(2) -0.1777(7) 0.361(2) 0.026(3) 0.5000 Uiso .
C3 C 1.1317(17) -0.1789(6) 0.4354(18) 0.016(2) 0.5000 Uiso .
C4 C 1.032(3) -0.2500 0.370(3) 0.023(4) 0.5000 Uiso .
C2 C 1.056(3) -0.2500 0.435(4) 0.034(5) 0.5000 Uiso .
N2 N 1.094(3) -0.0955(11) 0.377(3) 0.003(4) 0.2500 Uiso .
N1 N 1.064(4) -0.1018(14) 0.415(4) 0.021(7) 0.2500 Uiso .
H9 H 1.1904 -0.0600 0.4455 0.0112 0.2500 Uiso .
H8 H 1.1171 -0.0886 0.2379 0.0112 0.2500 Uiso .
H7 H 0.9631 -0.0793 0.4105 0.0112 0.2500 Uiso .
H3 H 1.1434 -0.0573 0.3544 0.0159 0.2500 Uiso .
H1 H 1.0601 -0.0954 0.5490 0.0159 0.2500 Uiso .
H2 H 0.9326 -0.0992 0.3557 0.0159 0.2500 Uiso .
H10 H 1.0898 -0.1871 0.5671 0.0167 0.5000 Uiso .
H4 H 1.1550 -0.1811 0.2174 0.0340 0.5000 Uiso .
H5 H 1.0486 -0.2500 0.5737 0.0381 0.5000 Uiso .
H6 H 0.9215 -0.2500 0.3800 0.0381 0.5000 Uiso .
H12 H 1.0138 -0.2500 0.2280 0.0257 0.5000 Uiso .
H11 H 0.9010 -0.2500 0.4298 0.0257 0.5000 Uiso .

loop_
_atom_site_aniso_label
_atom_site_aniso_U_11
_atom_site_aniso_U_22
_atom_site_aniso_U_33
_atom_site_aniso_U_23
_atom_site_aniso_U_13
_atom_site_aniso_U_12
O1 0.036(3) 0.016(2) 0.002(2) -0.0015(19) 0.0000 0.0000
O2 0.022(3) 0.015(2) 0.011(2) -0.004(2) 0.0000 0.0000
O3 0.025(3) 0.010(2) 0.014(3) -0.005(2) 0.0000 0.0000
O4 0.017(2) 0.013(2) 0.088(4) -0.001(2) 0.018(2) 0.0073(17)
O5 0.149(9) 0.018(3) 0.011(3) -0.005(2) 0.0000 0.0000
U1 0.00871(15) 0.00539(15) 0.00930(15) -0.00035(8) 0.0000 0.0000
S1 0.0140(8) 0.0070(7) 0.0147(8) -0.0035(6) 0.0000 0.0000
F1 0.0054(19) 0.0082(17) 0.033(2) 0.0000 -0.0006(17) 0.0000

loop_
_atom_type_symbol
_atom_type_scat_dispersion_real
_atom_type_scat_dispersion_imag
_atom_type_scat_Cromer_Mann_a1
_atom_type_scat_Cromer_Mann_b1
_atom_type_scat_Cromer_Mann_a2
_atom_type_scat_Cromer_Mann_b2
_atom_type_scat_Cromer_Mann_a3
_atom_type_scat_Cromer_Mann_b3
_atom_type_scat_Cromer_Mann_a4
_atom_type_scat_Cromer_Mann_b4
_atom_type_scat_Cromer_Mann_c
_atom_type_scat_source
'U ' -9.6767 9.6646 36.0228 0.5293 23.4128 3.3253 14.9491 16.0927 4.1880 100.6130 13.3966 International_Tables_Vol_IV_Table_2.2B
'S ' 0.1246 0.1234 6.9053 1.4679 5.2034 22.2151 1.4379 0.2536 1.5863 56.1720 0.8669 International_Tables_Vol_IV_Table_2.2B
'O ' 0.0106 0.0060 3.0485 13.2771 2.2868 5.7011 1.5463 0.3239 0.8670 32.9089 0.2508 International_Tables_Vol_IV_Table_2.2B
'F ' 0.0171 0.0103 3.5392 10.2825 2.6412 4.2944 1.5170 0.2615 1.0243 26.1476 0.2776 International_Tables_Vol_IV_Table_2.2B
'C ' 0.0033 0.0016 2.3100 20.8439 1.0200 10.2075 1.5886 0.5687 0.8650 51.6512 0.2156 International_Tables_Vol_IV_Table_2.2B
'N ' 0.0061 0.0033 12.2126 0.0057 3.1322 9.8933 2.0125 28.9975 1.1663 0.5826 -11.5290 International_Tables_Vol_IV_Table_2.2B
'H ' 0.0000 0.0000 0.4930 10.5109 0.3229 26.1257 0.1402 3.1424 0.0408 57.7998 0.0030 International_Tables_Vol_IV_Table_2.2B

loop_
_geom_angle_atom_site_label_1
_geom_angle_site_symmetry_1
_geom_angle_atom_site_label_2
_geom_angle_site_symmetry_2
_geom_angle_atom_site_label_3
_geom_angle_site_symmetry_3
_geom_angle
_geom_angle_publ_flag
U1 . O3 . S1 . 139.5(3) yes
U1 2_655 O4 . S1 . 155.3(3) yes
O1 . U1 . O2 . 177.8(2) yes
O1 . U1 . O3 . 89.6(2) yes
O2 . U1 . O3 . 88.1(2) yes
O1 . U1 . O4 2_655 89.03(15) yes
O2 . U1 . O4 2_655 90.45(15) yes
O3 . U1 . O4 2_655 76.6(1) yes
O1 . U1 . O4 4_555 89.03(15) yes
O2 . U1 . O4 4_555 90.45(15) yes
O3 . U1 . O4 4_555 76.6(1) yes
O4 2_655 U1 . O4 4_555 153.1(2) yes
O1 . U1 . F1 . 89.35(19) yes
O2 . U1 . F1 . 92.54(19) yes
O3 . U1 . F1 . 147.91(9) yes
O4 2_655 U1 . F1 . 71.35(14) yes
O4 4_555 U1 . F1 . 135.48(13) yes
O1 . U1 . F1 3_655 89.35(19) yes
O2 . U1 . F1 3_655 92.54(19) yes
O3 . U1 . F1 3_655 147.91(9) yes
O4 2_655 U1 . F1 3_655 135.48(13) yes
O4 4_555 U1 . F1 3_655 71.35(14) yes
F1 . U1 . F1 3_655 64.14(18) yes
O3 . S1 . O4 . 108.0(3) yes
O3 . S1 . O4 3_655 108.0(3) yes
O4 . S1 . O4 3_655 106.6(4) yes
O3 . S1 . O5 . 111.4(3) yes
O4 . S1 . O5 . 111.3(3) yes
O4 3_655 S1 . O5 . 111.3(3) yes
U1 . F1 . U1 5_545 114.63(17) yes
C1 3_755 C1 . C3 . 109.1(21) yes
C1 3_755 C1 . C3 3_755 19.9(6) yes
C3 . C1 . C3 3_755 89.2(23) yes
C1 3_755 C1 . C4 . 125.1(8) yes
C3 . C1 . C4 . 75.1(20) yes
C3 3_755 C1 . C4 . 121.0(12) yes
C1 3_755 C1 . C2 . 117.8(10) yes
C3 . C1 . C2 . 59.5(19) yes
C3 3_755 C1 . C2 . 108.0(13) yes
C4 . C1 . C2 . 18.6(10) yes
C1 3_755 C1 . N2 . 107.5(9) yes
C3 . C1 . N2 . 82.1(21) yes
C3 3_755 C1 . N2 . 105.6(12) yes
C4 . C1 . N2 . 127.0(14) yes
C2 . C1 . N2 . 127.5(15) yes
C1 3_755 C1 . N1 . 115.6(12) yes
C3 . C1 . N1 . 69.6(21) yes
C3 3_755 C1 . N1 . 109.4(14) yes
C4 . C1 . N1 . 116.7(16) yes
C2 . C1 . N1 . 114.7(16) yes
C1 3_755 C1 . H4 . 91.230 no
C3 . C1 . H4 . 158.958 no
C3 3_755 C1 . H4 . 111.054 no
C4 . C1 . H4 . 88.988 no
C2 . C1 . H4 . 106.739 no
N2 . C1 . N1 . 13.5(11) yes
N2 . C1 . H4 . 97.174 no
N1 . C1 . H4 . 106.979 no
C1 . C3 . C1 3_755 51.0(19) yes
C1 . C3 . C3 3_755 70.9(21) yes
C1 3_755 C3 . C3 3_755 19.9(6) yes
C1 . C3 . C4 . 83.4(21) yes
C1 3_755 C3 . C4 . 110.0(11) yes
C3 3_755 C3 . C4 . 117.8(8) yes
C1 . C3 . C2 . 99.3(22) yes
C1 3_755 C3 . C2 . 112.6(13) yes
C3 3_755 C3 . C2 . 113.3(11) yes
C4 . C3 . C2 . 19.2(11) yes
C1 . C3 . N2 . 76.4(20) yes
C1 3_755 C3 . N2 . 93.3(11) yes
C3 3_755 C3 . N2 . 100.0(9) yes
C4 . C3 . N2 . 128.0(13) yes
C2 . C3 . N2 . 143.1(15) yes
C1 . C3 . N1 . 88.6(22) yes
C1 3_755 C3 . N1 . 105.3(14) yes
C3 3_755 C3 . N1 . 109.3(13) yes
C4 . C3 . N1 . 126.0(15) yes
C2 . C3 . N1 . 136.9(18) yes
C1 . C3 . H10 . 173.610 no
C1 3_755 C3 . H10 . 126.944 no
C3 3_755 C3 . H10 . 107.171 no
C4 . C3 . H10 . 92.370 no
C2 . C3 . H10 . 75.710 no
N2 . C3 . N1 . 13.3(12) yes
N2 . C3 . H10 . 109.994 no
N1 . C3 . H10 . 97.764 no
C1 . C4 . C1 5_545 109.7(16) yes
C1 . C4 . C3 . 21.4(6) yes
C1 5_545 C4 . C3 . 114.9(14) yes
C1 . C4 . C3 5_545 114.9(14) yes
C1 5_545 C4 . C3 5_545 21.4(6) yes
C3 . C4 . C3 5_545 111.5(16) yes
C1 . C4 . C2 . 81.3(25) yes
C1 5_545 C4 . C2 . 81.3(25) yes
C3 . C4 . C2 . 63.2(17) yes
C3 5_545 C4 . C2 . 63.2(17) yes
C1 . C4 . H6 . 125.150 no
C1 5_545 C4 . H6 . 125.150 no
C3 . C4 . H6 . 115.753 no
C3 5_545 C4 . H6 . 115.753 no
C2 . C4 . H6 . 103.889 no
C1 . C4 . H12 . 91.822 no
C1 5_545 C4 . H12 . 91.822 no
C3 . C4 . H12 . 111.787 no
C3 5_545 C4 . H12 . 111.787 no
C2 . C4 . H12 . 167.927 no
C1 . C4 . H11 . 122.543 no
C1 5_545 C4 . H11 . 122.543 no
C3 . C4 . H11 . 106.837 no
C3 5_545 C4 . H11 . 106.837 no
C2 . C4 . H11 . 84.322 no
H6 . C4 . H12 . 88.184 no
H6 . C4 . H11 . 19.567 no
H12 . C4 . H11 . 107.751 no
C1 . C2 . C1 5_545 109.1(18) yes
C1 . C2 . C3 . 21.2(6) yes
C1 5_545 C2 . C3 . 124.4(18) yes
C1 . C2 . C3 5_545 124.4(18) yes
C1 5_545 C2 . C3 5_545 21.2(6) yes
C3 . C2 . C3 5_545 133.3(22) yes
C1 . C2 . C4 . 80.1(25) yes
C1 5_545 C2 . C4 . 80.1(25) yes
C3 . C2 . C4 . 97.6(20) yes
C3 5_545 C2 . C4 . 97.6(20) yes
C1 . C2 . H5 . 111.609 no
C1 5_545 C2 . H5 . 111.609 no
C3 . C2 . H5 . 91.076 no
C3 5_545 C2 . H5 . 91.076 no
C4 . C2 . H5 . 157.741 no
C1 . C2 . H6 . 107.241 no
C1 5_545 C2 . H6 . 107.241 no
C3 . C2 . H6 . 111.455 no
C3 5_545 C2 . H6 . 111.455 no
C4 . C2 . H6 . 47.933 no
C1 . C2 . H11 . 116.951 no
C1 5_545 C2 . H11 . 116.951 no
C3 . C2 . H11 . 113.315 no
C3 5_545 C2 . H11 . 113.315 no
C4 . C2 . H11 . 68.613 no
H5 . C2 . H6 . 109.807 no
H5 . C2 . H11 . 89.127 no
H6 . C2 . H11 . 20.680 no
C1 . N2 . C3 . 21.5(6) yes
C1 . N2 . N1 . 86.7(63) yes
C3 . N2 . N1 . 66.8(61) yes
C1 . N2 . H9 . 113.954 no
C3 . N2 . H9 . 108.697 no
N1 . N2 . H9 . 101.844 no
C1 . N2 . H8 . 89.373 no
C3 . N2 . H8 . 110.622 no
N1 . N2 . H8 . 150.252 no
H9 . N2 . H8 . 106.669 no
C1 . N2 . H7 . 124.647 no
C3 . N2 . H7 . 111.392 no
N1 . N2 . H7 . 50.561 no
H9 . N2 . H7 . 108.650 no
H8 . N2 . H7 . 110.655 no
C1 . N2 . H3 . 132.170 no
C3 . N2 . H3 . 142.998 no
N1 . N2 . H3 . 133.395 no
H9 . N2 . H3 . 44.717 no
H8 . N2 . H3 . 67.534 no
C1 . N2 . H1 . 97.760 no
C3 . N2 . H1 . 76.526 no
N1 . N2 . H1 . 31.865 no
H9 . N2 . H1 . 70.034 no
H8 . N2 . H1 . 172.852 no
C1 . N2 . H2 . 103.534 no
C3 . N2 . H2 . 98.948 no
N1 . N2 . H2 . 60.490 no
H9 . N2 . H2 . 137.758 no
H8 . N2 . H2 . 92.014 no
H7 . N2 . H3 . 102.931 no
H7 . N2 . H1 . 65.526 no
H3 . N2 . H1 . 106.877 no
H7 . N2 . H2 . 29.620 no
H3 . N2 . H2 . 117.923 no
H1 . N2 . H2 . 86.775 no
C1 . N1 . C3 . 21.8(7) yes
C1 . N1 . N2 . 79.8(62) yes
C3 . N1 . N2 . 99.9(66) yes
C1 . N1 . H9 . 105.067 no
C3 . N1 . H9 . 108.263 no
N2 . N1 . H9 . 60.765 no
C1 . N1 . H7 . 141.903 no
C3 . N1 . H7 . 138.231 no
N2 . N1 . H7 . 109.613 no
H9 . N1 . H7 . 111.710 no
C1 . N1 . H3 . 107.917 no
C3 . N1 . H3 . 124.167 no
N2 . N1 . H3 . 32.256 no
H9 . N1 . H3 . 38.185 no
H7 . N1 . H3 . 95.356 no
C1 . N1 . H1 . 111.336 no
C3 . N1 . H1 . 90.830 no
N2 . N1 . H1 . 136.950 no
H9 . N1 . H1 . 76.246 no
H7 . N1 . H1 . 87.263 no
C1 . N1 . H2 . 109.089 no
C3 . N1 . H2 . 112.719 no
N2 . N1 . H2 . 101.758 no
H9 . N1 . H2 . 137.789 no
H7 . N1 . H2 . 33.709 no
H3 . N1 . H1 . 109.850 no
H3 . N1 . H2 . 106.238 no
H1 . N1 . H2 . 112.198 no
N2 . H9 . N1 . 17.391 no
N2 . H9 . H9 3_755 130.643 no
N1 . H9 . H9 3_755 139.330 no
N2 . H9 . H3 . 47.482 no
N1 . H9 . H3 . 61.849 no
H9 3_755 H9 . H3 . 116.782 no
N2 . H7 . N1 . 19.826 no
N2 . H7 . H2 . 90.505 no
N1 . H7 . H2 . 93.515 no
N2 . H3 . N1 . 14.349 no
N2 . H3 . H9 . 87.802 no
N1 . H3 . H9 . 79.967 no
N2 . H1 . N1 . 11.185 no
N2 . H2 . N1 . 17.753 no
N2 . H2 . H7 . 59.875 no
N1 . H2 . H7 . 52.776 no
C4 . H6 . C2 . 28.178 no
C4 . H6 . H11 . 117.460 no
C2 . H6 . H11 . 89.283 no
C4 . H11 . C2 . 27.064 no
C4 . H11 . H6 . 42.973 no
C2 . H11 . H6 . 70.037 no

loop_
_geom_bond_atom_site_label_1
_geom_bond_site_symmetry_1
_geom_bond_atom_site_label_2
_geom_bond_site_symmetry_2
_geom_bond_distance
_geom_bond_publ_flag
O1 . U1 . 1.760(5) yes
O2 . U1 . 1.767(6) yes
O3 . U1 . 2.358(5) yes
O3 . S1 . 1.482(5) yes
O4 . U1 2_655 2.381(4) yes
O4 . S1 . 1.447(4) yes
O5 . S1 . 1.436(7) yes
U1 . F1 . 2.312(2) yes
U1 . F1 3_655 2.312(2) yes
C1 . C1 3_755 1.28(3) yes
C1 . C3 . 0.560(14) yes
C1 . C3 3_755 1.554(17) yes
C1 . C4 . 1.523(17) yes
C1 . C2 . 1.528(19) yes
C1 . N2 . 1.49(2) yes
C1 . N1 . 1.51(3) yes
C1 . H4 . 1.018 no
C3 . C3 3_755 1.64(2) yes
C3 . C4 . 1.481(16) yes
C3 . C2 . 1.334(15) yes
C3 . N2 . 1.52(2) yes
C3 . N1 . 1.41(3) yes
C3 . H10 . 0.988 no
C4 . C2 . 0.49(3) yes
C4 . H6 . 0.774 no
C4 . H12 . 1.012 no
C4 . H11 . 1.007 no
C2 . H5 . 0.983 no
C2 . H6 . 1.012 no
C2 . H11 . 1.076 no
N2 . N1 . 0.35(3) yes
N2 . H9 . 1.030 no
N2 . H8 . 1.006 no
N2 . H7 . 0.980 no
N2 . H3 . 0.760 no
N2 . H1 . 1.242 no
N2 . H2 . 1.133 no
N1 . H9 . 1.155 no
N1 . H7 . 0.803 no
N1 . H3 . 1.034 no
N1 . H1 . 0.960 no
N1 . H2 . 1.007 no
H9 . H9 3_755 0.829 no
H9 . H3 . 0.725 no
H7 . H2 . 0.560 no
H6 . H11 . 0.380 no
